data_4341338
loop_
_publ_author_name
'Hinz, Alexander'
'Schulz, Axel'
'Seidel, Wolfram W.'
'Villinger, Alexander'

_publ_section_title
;
 A new class of azadipnictiridines generated by an unusual rearrangement
 reaction.
;
_journal_issue 21
_journal_name_full 'Inorganic chemistry'
_journal_page_first 11682
_journal_page_last 11690
_journal_paper_doi 10.1021/ic501905v
_journal_volume 53
_journal_year 2014
_chemical_formula_moiety 'C66 H82 N2 P2 S2 Si2'
_chemical_formula_sum 'C66 H82 N2 P2 S2 Si2'
_chemical_formula_weight 1085.58
_chemical_name_systematic
;
 ?
;
_space_group_IT_number 2
_symmetry_cell_setting triclinic
_symmetry_Int_Tables_number 2
_symmetry_space_group_name_Hall '-P 1'
_symmetry_space_group_name_H-M 'P -1'
_atom_sites_solution_hydrogens geom
_atom_sites_solution_primary direct
_atom_sites_solution_secondary difmap
_audit_creation_method SHELXL-97
_cell_angle_alpha 79.744(3)
_cell_angle_beta 79.540(3)
_cell_angle_gamma 68.269(2)
_cell_formula_units_Z 2
_cell_length_a 12.2089(6)
_cell_length_b 14.0606(7)
_cell_length_c 20.0312(11)
_cell_measurement_reflns_used 9782
_cell_measurement_temperature 173(2)
_cell_measurement_theta_max 68.234
_cell_measurement_theta_min 4.782
_cell_volume 3118.0(3)
_computing_cell_refinement 'Bruker Apex V7.51A'
_computing_data_collection 'Bruker Apex V7.51A'
_computing_data_reduction 'Bruker SAINT'
_computing_molecular_graphics 'ORTEP-3v2.01 (Farrugia, 1997)'
_computing_publication_material SHELXL-97
_computing_structure_refinement 'SHELXL-97 (Sheldrick, 1997)'
_computing_structure_solution 'SHELXS-97 (Sheldrick, 1997)'
_diffrn_ambient_temperature 173(2)
_diffrn_measured_fraction_theta_full 0.999
_diffrn_measured_fraction_theta_max 0.999
_diffrn_measurement_device_type 'Bruker Apex Kappa II-CCD-diffractometer'
_diffrn_measurement_method 'phi and omega scans'
_diffrn_radiation_monochromator graphite
_diffrn_radiation_source 'sealed tube'
_diffrn_radiation_type MoK\a
_diffrn_radiation_wavelength 0.71073
_diffrn_reflns_av_R_equivalents 0.0478
_diffrn_reflns_av_sigmaI/netI 0.0423
_diffrn_reflns_limit_h_max 18
_diffrn_reflns_limit_h_min -19
_diffrn_reflns_limit_k_max 22
_diffrn_reflns_limit_k_min -22
_diffrn_reflns_limit_l_max 31
_diffrn_reflns_limit_l_min -31
_diffrn_reflns_number 125166
_diffrn_reflns_theta_full 34.00
_diffrn_reflns_theta_max 34.00
_diffrn_reflns_theta_min 1.57
_exptl_absorpt_coefficient_mu 0.215
_exptl_absorpt_correction_T_max 0.9643
_exptl_absorpt_correction_T_min 0.8854
_exptl_absorpt_correction_type multi-scan
_exptl_absorpt_process_details '(SADABS; Sheldrick, 2004)'
_exptl_crystal_colour yellow
_exptl_crystal_density_diffrn 1.156
_exptl_crystal_density_method 'not measured'
_exptl_crystal_description block
_exptl_crystal_F_000 1164
_exptl_crystal_size_max 0.58
_exptl_crystal_size_mid 0.40
_exptl_crystal_size_min 0.17
_refine_diff_density_max 0.536
_refine_diff_density_min -0.398
_refine_diff_density_rms 0.060
_refine_ls_extinction_method none
_refine_ls_goodness_of_fit_ref 1.027
_refine_ls_hydrogen_treatment constr
_refine_ls_matrix_type full
_refine_ls_number_parameters 716
_refine_ls_number_reflns 25430
_refine_ls_number_restraints 0
_refine_ls_restrained_S_all 1.027
_refine_ls_R_factor_all 0.0690
_refine_ls_R_factor_gt 0.0445
_refine_ls_shift/su_max 0.001
_refine_ls_shift/su_mean 0.000
_refine_ls_structure_factor_coef Fsqd
_refine_ls_weighting_details 'calc w=1/[\s^2^(Fo^2^)+(0.0586P)^2^+0.9211P] where P=(Fo^2^+2Fc^2^)/3'
_refine_ls_weighting_scheme calc
_refine_ls_wR_factor_gt 0.1114
_refine_ls_wR_factor_ref 0.1274
_reflns_number_gt 18771
_reflns_number_total 25430
_reflns_threshold_expression >2\s(I)
_cod_data_source_file ic501905v_si_002.cif
_cod_data_source_block ah054b
_cod_depositor_comments 'Adding full bibliography for 4341335--4341344.cif.'
_cod_database_code 4341338

loop_
_symmetry_equiv_pos_as_xyz
'x, y, z'
'-x, -y, -z'

loop_
_atom_site_label
_atom_site_type_symbol
_atom_site_fract_x
_atom_site_fract_y
_atom_site_fract_z
_atom_site_U_iso_or_equiv
_atom_site_adp_type
_atom_site_occupancy
_atom_site_symmetry_multiplicity
_atom_site_calc_flag
_atom_site_refinement_flags
_atom_site_disorder_assembly
_atom_site_disorder_group
S1 S 0.62081(3) 0.83958(2) 0.298816(16) 0.02484(6) Uani 1 1 d . . .
S2 S 0.51331(2) 0.64658(2) 0.336358(14) 0.02129(6) Uani 1 1 d . . .
P1 P 0.52113(2) 0.74193(2) 0.115634(14) 0.01736(6) Uani 1 1 d . . .
P2 P 0.60400(3) 0.83852(2) 0.149956(15) 0.01952(6) Uani 1 1 d . . .
Si1 Si 0.30241(4) 1.13416(3) 0.30377(2) 0.03241(8) Uani 1 1 d . . .
Si2 Si 0.80536(4) 0.49138(4) 0.46728(2) 0.03833(10) Uani 1 1 d . . .
N1 N 0.50097(7) 0.67812(7) 0.19897(5) 0.01624(15) Uani 1 1 d . . .
N2 N 0.66770(8) 0.72867(7) 0.10753(5) 0.01873(17) Uani 1 1 d . . .
C1 C 0.41876(9) 0.62273(8) 0.20989(5) 0.01614(17) Uani 1 1 d . . .
C2 C 0.30100(9) 0.67818(8) 0.19572(6) 0.01790(18) Uani 1 1 d . . .
C3 C 0.22099(10) 0.62612(9) 0.20229(6) 0.0234(2) Uani 1 1 d . . .
H3 H 0.1420 0.6635 0.1924 0.028 Uiso 1 1 calc R . .
C4 C 0.25470(11) 0.52131(9) 0.22291(7) 0.0267(2) Uani 1 1 d . . .
H4 H 0.1992 0.4869 0.2280 0.032 Uiso 1 1 calc R . .
C5 C 0.37052(10) 0.46708(9) 0.23609(6) 0.0242(2) Uani 1 1 d . . .
H5 H 0.3939 0.3948 0.2494 0.029 Uiso 1 1 calc R . .
C6 C 0.45447(9) 0.51505(8) 0.23050(6) 0.01846(19) Uani 1 1 d . . .
C7 C 0.25064(9) 0.79208(8) 0.17403(6) 0.01799(18) Uani 1 1 d . . .
C8 C 0.22298(9) 0.82800(8) 0.10683(6) 0.0203(2) Uani 1 1 d . . .
C9 C 0.15981(10) 0.93256(9) 0.08987(6) 0.0241(2) Uani 1 1 d . . .
H9 H 0.1435 0.9571 0.0441 0.029 Uiso 1 1 calc R . .
C10 C 0.12016(11) 1.00181(9) 0.13812(7) 0.0253(2) Uani 1 1 d . . .
C11 C 0.14895(10) 0.96514(9) 0.20405(6) 0.0248(2) Uani 1 1 d . . .
H11 H 0.1243 1.0120 0.2372 0.030 Uiso 1 1 calc R . .
C12 C 0.21296(9) 0.86154(8) 0.22319(6) 0.0201(2) Uani 1 1 d . . .
C13 C 0.25664(12) 0.75675(10) 0.05243(7) 0.0283(2) Uani 1 1 d . . .
H13A H 0.2493 0.7976 0.0073 0.042 Uiso 1 1 calc R . .
H13B H 0.2036 0.7168 0.0606 0.042 Uiso 1 1 calc R . .
H13C H 0.3389 0.7096 0.0541 0.042 Uiso 1 1 calc R . .
C14 C 0.04402(14) 1.11293(10) 0.11967(8) 0.0387(3) Uani 1 1 d . . .
H14A H 0.0382 1.1258 0.0705 0.058 Uiso 1 1 calc R . .
H14B H 0.0802 1.1585 0.1313 0.058 Uiso 1 1 calc R . .
H14C H -0.0356 1.1265 0.1452 0.058 Uiso 1 1 calc R . .
C15 C 0.23578(11) 0.82578(10) 0.29646(6) 0.0280(2) Uani 1 1 d . . .
H15A H 0.2271 0.7582 0.3104 0.042 Uiso 1 1 calc R . .
H15B H 0.1785 0.8756 0.3258 0.042 Uiso 1 1 calc R . .
H15C H 0.3166 0.8202 0.3009 0.042 Uiso 1 1 calc R . .
C16 C 0.57519(9) 0.44515(8) 0.24755(6) 0.01925(19) Uani 1 1 d . . .
C17 C 0.67431(9) 0.42357(8) 0.19701(6) 0.01943(19) Uani 1 1 d . . .
C18 C 0.78267(10) 0.34954(9) 0.21353(6) 0.0253(2) Uani 1 1 d . . .
H18 H 0.8497 0.3362 0.1793 0.030 Uiso 1 1 calc R . .
C19 C 0.79528(11) 0.29519(10) 0.27810(7) 0.0307(3) Uani 1 1 d . . .
C20 C 0.69608(12) 0.31625(10) 0.32745(7) 0.0308(3) Uani 1 1 d . . .
H20 H 0.7034 0.2796 0.3721 0.037 Uiso 1 1 calc R . .
C21 C 0.58644(11) 0.38923(9) 0.31362(6) 0.0240(2) Uani 1 1 d . . .
C22 C 0.66844(10) 0.47277(9) 0.12415(6) 0.0233(2) Uani 1 1 d . . .
H22A H 0.7059 0.4194 0.0934 0.035 Uiso 1 1 calc R . .
H22B H 0.7104 0.5221 0.1149 0.035 Uiso 1 1 calc R . .
H22C H 0.5852 0.5089 0.1166 0.035 Uiso 1 1 calc R . .
C23 C 0.91184(15) 0.21375(14) 0.29435(9) 0.0517(5) Uani 1 1 d . . .
H23A H 0.9161 0.1474 0.2830 0.078 Uiso 1 1 calc R . .
H23B H 0.9176 0.2079 0.3432 0.078 Uiso 1 1 calc R . .
H23C H 0.9776 0.2330 0.2674 0.078 Uiso 1 1 calc R . .
C24 C 0.48451(12) 0.40500(10) 0.37076(7) 0.0301(3) Uani 1 1 d . . .
H24A H 0.4339 0.4780 0.3676 0.045 Uiso 1 1 calc R . .
H24B H 0.5158 0.3841 0.4149 0.045 Uiso 1 1 calc R . .
H24C H 0.4376 0.3632 0.3669 0.045 Uiso 1 1 calc R . .
C25 C 0.76884(9) 0.69912(8) 0.05832(5) 0.01666(18) Uani 1 1 d . . .
C26 C 0.88022(9) 0.68628(8) 0.07688(6) 0.01907(19) Uani 1 1 d . . .
C27 C 0.98290(10) 0.64832(9) 0.03140(6) 0.0247(2) Uani 1 1 d . . .
H27 H 1.0580 0.6387 0.0440 0.030 Uiso 1 1 calc R . .
C28 C 0.97729(10) 0.62436(9) -0.03188(6) 0.0263(2) Uani 1 1 d . . .
H28 H 1.0481 0.5946 -0.0612 0.032 Uiso 1 1 calc R . .
C29 C 0.86727(10) 0.64440(9) -0.05167(6) 0.0234(2) Uani 1 1 d . . .
H29 H 0.8633 0.6309 -0.0958 0.028 Uiso 1 1 calc R . .
C30 C 0.76129(9) 0.68412(8) -0.00832(5) 0.01853(19) Uani 1 1 d . . .
C31 C 0.89188(9) 0.71642(9) 0.14252(6) 0.0202(2) Uani 1 1 d . . .
C32 C 0.90405(10) 0.64623(9) 0.20244(6) 0.0222(2) Uani 1 1 d . . .
C33 C 0.91877(10) 0.67604(10) 0.26208(6) 0.0258(2) Uani 1 1 d . . .
H33 H 0.9264 0.6287 0.3027 0.031 Uiso 1 1 calc R . .
C34 C 0.92247(10) 0.77337(10) 0.26356(7) 0.0273(2) Uani 1 1 d . . .
C35 C 0.91212(11) 0.84112(10) 0.20381(7) 0.0275(2) Uani 1 1 d . . .
H35 H 0.9155 0.9075 0.2041 0.033 Uiso 1 1 calc R . .
C36 C 0.89687(10) 0.81457(9) 0.14318(6) 0.0237(2) Uani 1 1 d . . .
C37 C 0.90103(14) 0.54030(10) 0.20209(7) 0.0323(3) Uani 1 1 d . . .
H37A H 0.8197 0.5455 0.1991 0.048 Uiso 1 1 calc R . .
H37B H 0.9274 0.4969 0.2443 0.048 Uiso 1 1 calc R . .
H37C H 0.9540 0.5095 0.1626 0.048 Uiso 1 1 calc R . .
C38 C 0.93524(15) 0.80528(14) 0.32899(8) 0.0421(3) Uani 1 1 d . . .
H38A H 0.9544 0.8686 0.3186 0.063 Uiso 1 1 calc R . .
H38B H 0.9992 0.7503 0.3511 0.063 Uiso 1 1 calc R . .
H38C H 0.8605 0.8177 0.3598 0.063 Uiso 1 1 calc R . .
C39 C 0.88600(13) 0.89144(10) 0.07964(7) 0.0321(3) Uani 1 1 d . . .
H39A H 0.9518 0.8633 0.0443 0.048 Uiso 1 1 calc R . .
H39B H 0.8888 0.9558 0.0904 0.048 Uiso 1 1 calc R . .
H39C H 0.8103 0.9052 0.0629 0.048 Uiso 1 1 calc R . .
C40 C 0.64744(10) 0.71953(8) -0.03878(5) 0.01877(19) Uani 1 1 d . . .
C41 C 0.58859(10) 0.82654(8) -0.05474(6) 0.0205(2) Uani 1 1 d . . .
C42 C 0.48860(11) 0.86099(9) -0.08916(6) 0.0253(2) Uani 1 1 d . . .
H42 H 0.4479 0.9331 -0.0985 0.030 Uiso 1 1 calc R . .
C43 C 0.44667(11) 0.79304(10) -0.11018(7) 0.0282(2) Uani 1 1 d . . .
C44 C 0.50696(12) 0.68803(10) -0.09513(7) 0.0279(2) Uani 1 1 d . . .
H44 H 0.4798 0.6405 -0.1093 0.033 Uiso 1 1 calc R . .
C45 C 0.60629(11) 0.64999(9) -0.05988(6) 0.0233(2) Uani 1 1 d . . .
C46 C 0.63546(11) 0.90486(9) -0.03965(7) 0.0273(2) Uani 1 1 d . . .
H46A H 0.7215 0.8826 -0.0535 0.041 Uiso 1 1 calc R . .
H46B H 0.6186 0.9108 0.0095 0.041 Uiso 1 1 calc R . .
H46C H 0.5967 0.9720 -0.0651 0.041 Uiso 1 1 calc R . .
C47 C 0.34045(14) 0.83218(14) -0.14940(9) 0.0434(4) Uani 1 1 d . . .
H47A H 0.3273 0.9039 -0.1692 0.065 Uiso 1 1 calc R . .
H47B H 0.2698 0.8284 -0.1183 0.065 Uiso 1 1 calc R . .
H47C H 0.3555 0.7895 -0.1861 0.065 Uiso 1 1 calc R . .
C48 C 0.66755(14) 0.53477(10) -0.04741(7) 0.0339(3) Uani 1 1 d . . .
H48A H 0.7070 0.5083 -0.0909 0.051 Uiso 1 1 calc R . .
H48B H 0.6087 0.5024 -0.0271 0.051 Uiso 1 1 calc R . .
H48C H 0.7268 0.5188 -0.0161 0.051 Uiso 1 1 calc R . .
C49 C 0.58704(9) 0.78234(8) 0.23719(6) 0.01850(19) Uani 1 1 d . . .
C50 C 0.53907(9) 0.70557(8) 0.25187(5) 0.01663(18) Uani 1 1 d . . .
C51 C 0.47748(11) 0.93433(9) 0.32631(6) 0.0266(2) Uani 1 1 d . . .
H51A H 0.4218 0.8975 0.3466 0.032 Uiso 1 1 calc R . .
H51B H 0.4878 0.9683 0.3628 0.032 Uiso 1 1 calc R . .
C52 C 0.42081(12) 1.01752(10) 0.27019(7) 0.0300(3) Uani 1 1 d . . .
H52A H 0.3857 0.9878 0.2420 0.036 Uiso 1 1 calc R . .
H52B H 0.4835 1.0391 0.2401 0.036 Uiso 1 1 calc R . .
C53 C 0.23569(16) 1.22597(13) 0.23033(9) 0.0485(4) Uani 1 1 d . . .
H53A H 0.2971 1.2478 0.2002 0.073 Uiso 1 1 calc R . .
H53B H 0.1722 1.2864 0.2475 0.073 Uiso 1 1 calc R . .
H53C H 0.2026 1.1920 0.2047 0.073 Uiso 1 1 calc R . .
C54 C 0.3723(2) 1.19748(16) 0.34902(13) 0.0640(6) Uani 1 1 d . . .
H54A H 0.4448 1.2029 0.3209 0.096 Uiso 1 1 calc R . .
H54B H 0.3923 1.1562 0.3929 0.096 Uiso 1 1 calc R . .
H54C H 0.3165 1.2666 0.3571 0.096 Uiso 1 1 calc R . .
C55 C 0.18774(14) 1.09699(12) 0.36676(8) 0.0405(3) Uani 1 1 d . . .
H55A H 0.1303 1.1583 0.3863 0.061 Uiso 1 1 calc R . .
H55B H 0.2264 1.0463 0.4034 0.061 Uiso 1 1 calc R . .
H55C H 0.1464 1.0669 0.3436 0.061 Uiso 1 1 calc R . .
C56 C 0.66416(10) 0.58086(10) 0.35904(6) 0.0272(2) Uani 1 1 d . . .
H56A H 0.7085 0.5256 0.3296 0.033 Uiso 1 1 calc R . .
H56B H 0.7066 0.6305 0.3516 0.033 Uiso 1 1 calc R . .
C57 C 0.65818(12) 0.53457(13) 0.43398(7) 0.0363(3) Uani 1 1 d . . .
H57A H 0.6316 0.4749 0.4390 0.044 Uiso 1 1 calc R . .
H57B H 0.5986 0.5866 0.4618 0.044 Uiso 1 1 calc R . .
C58 C 0.92290(17) 0.41055(18) 0.40724(10) 0.0607(6) Uani 1 1 d . . .
H58A H 0.9020 0.3519 0.4014 0.091 Uiso 1 1 calc R . .
H58B H 0.9990 0.3852 0.4258 0.091 Uiso 1 1 calc R . .
H58C H 0.9297 0.4519 0.3629 0.091 Uiso 1 1 calc R . .
C59 C 0.8344(2) 0.6101(2) 0.47391(13) 0.0718(6) Uani 1 1 d . . .
H59A H 0.9176 0.5917 0.4806 0.108 Uiso 1 1 calc R . .
H59B H 0.7825 0.6434 0.5129 0.108 Uiso 1 1 calc R . .
H59C H 0.8183 0.6577 0.4318 0.108 Uiso 1 1 calc R . .
C60 C 0.80288(18) 0.4147(2) 0.55323(10) 0.0687(7) Uani 1 1 d . . .
H60A H 0.7563 0.3704 0.5550 0.103 Uiso 1 1 calc R . .
H60B H 0.7667 0.4616 0.5883 0.103 Uiso 1 1 calc R . .
H60C H 0.8843 0.3719 0.5615 0.103 Uiso 1 1 calc R . .
C61A C 0.3880(9) 0.8368(7) 0.4883(4) 0.120(5) Uani 0.551(14) 1 d PG A 1
H61A H 0.4610 0.7952 0.4657 0.144 Uiso 0.551(14) 1 calc PR A 1
C62A C 0.2824(13) 0.8244(6) 0.4827(4) 0.108(5) Uani 0.551(14) 1 d PG A 1
H62A H 0.2832 0.7742 0.4564 0.129 Uiso 0.551(14) 1 calc PR A 1
C63A C 0.1756(9) 0.8853(8) 0.5157(4) 0.104(3) Uani 0.551(14) 1 d PG A 1
H63A H 0.1035 0.8768 0.5119 0.124 Uiso 0.551(14) 1 calc PR A 1
C64A C 0.1745(5) 0.9588(6) 0.5543(3) 0.097(3) Uani 0.551(14) 1 d PG A 1
H64A H 0.1015 1.0004 0.5768 0.116 Uiso 0.551(14) 1 calc PR A 1
C65A C 0.2801(8) 0.9712(6) 0.5598(4) 0.122(4) Uani 0.551(14) 1 d PG A 1
H65A H 0.2793 1.0214 0.5862 0.146 Uiso 0.551(14) 1 calc PR A 1
C66A C 0.3869(5) 0.9103(8) 0.5268(4) 0.144(5) Uani 0.551(14) 1 d PG A 1
H66A H 0.4590 0.9188 0.5306 0.173 Uiso 0.551(14) 1 calc PR A 1
C61B C 0.3823(7) 0.8493(10) 0.5064(7) 0.107(5) Uani 0.449(14) 1 d PG A 2
H61B H 0.4663 0.8227 0.4957 0.128 Uiso 0.449(14) 1 calc PR A 2
C62B C 0.3119(8) 0.8115(6) 0.4792(5) 0.078(4) Uani 0.449(14) 1 d PG A 2
H62B H 0.3477 0.7591 0.4498 0.093 Uiso 0.449(14) 1 calc PR A 2
C63B C 0.1890(7) 0.8504(7) 0.4949(4) 0.068(2) Uani 0.449(14) 1 d PG A 2
H63B H 0.1408 0.8246 0.4763 0.082 Uiso 0.449(14) 1 calc PR A 2
C64B C 0.1365(8) 0.9271(6) 0.5378(5) 0.091(4) Uani 0.449(14) 1 d PG A 2
H64B H 0.0525 0.9537 0.5486 0.109 Uiso 0.449(14) 1 calc PR A 2
C65B C 0.2069(17) 0.9649(5) 0.5651(4) 0.116(6) Uani 0.449(14) 1 d PG A 2
H65B H 0.1711 1.0173 0.5944 0.139 Uiso 0.449(14) 1 calc PR A 2
C66B C 0.3299(16) 0.9260(10) 0.5493(6) 0.117(5) Uani 0.449(14) 1 d PG A 2
H66B H 0.3780 0.9519 0.5680 0.140 Uiso 0.449(14) 1 calc PR A 2

loop_
_atom_site_aniso_label
_atom_site_aniso_U_11
_atom_site_aniso_U_22
_atom_site_aniso_U_33
_atom_site_aniso_U_23
_atom_site_aniso_U_13
_atom_site_aniso_U_12
S1 0.02029(12) 0.02716(14) 0.02938(14) -0.01100(11) -0.00448(10) -0.00689(10)
S2 0.01755(11) 0.02576(13) 0.01793(12) 0.00103(9) -0.00272(9) -0.00600(9)
P1 0.01440(11) 0.01997(12) 0.01759(12) 0.00057(9) -0.00226(9) -0.00705(9)
P2 0.02012(12) 0.01537(11) 0.02257(13) -0.00252(9) 0.00073(10) -0.00709(9)
Si1 0.03423(19) 0.02195(16) 0.0370(2) -0.00438(14) -0.00364(15) -0.00521(13)
Si2 0.02886(18) 0.0502(2) 0.02907(19) 0.00223(17) -0.01242(15) -0.00511(16)
N1 0.0135(3) 0.0174(4) 0.0173(4) -0.0002(3) -0.0014(3) -0.0060(3)
N2 0.0155(4) 0.0219(4) 0.0206(4) -0.0067(3) 0.0023(3) -0.0089(3)
C1 0.0137(4) 0.0157(4) 0.0184(4) -0.0016(3) -0.0001(3) -0.0055(3)
C2 0.0140(4) 0.0174(4) 0.0214(5) -0.0027(4) -0.0002(3) -0.0052(3)
C3 0.0161(4) 0.0220(5) 0.0323(6) -0.0034(4) -0.0014(4) -0.0076(4)
C4 0.0226(5) 0.0231(5) 0.0371(6) -0.0022(5) -0.0012(5) -0.0129(4)
C5 0.0238(5) 0.0182(5) 0.0300(6) 0.0002(4) -0.0004(4) -0.0097(4)
C6 0.0169(4) 0.0164(4) 0.0201(5) -0.0010(3) 0.0001(4) -0.0053(3)
C7 0.0125(4) 0.0168(4) 0.0240(5) -0.0018(4) -0.0020(3) -0.0048(3)
C8 0.0160(4) 0.0208(5) 0.0241(5) -0.0021(4) -0.0021(4) -0.0068(4)
C9 0.0217(5) 0.0227(5) 0.0257(5) 0.0022(4) -0.0045(4) -0.0071(4)
C10 0.0233(5) 0.0176(5) 0.0318(6) 0.0013(4) -0.0046(4) -0.0051(4)
C11 0.0231(5) 0.0189(5) 0.0302(6) -0.0049(4) -0.0031(4) -0.0042(4)
C12 0.0164(4) 0.0188(4) 0.0243(5) -0.0027(4) -0.0034(4) -0.0047(3)
C13 0.0287(6) 0.0294(6) 0.0269(6) -0.0064(5) -0.0050(5) -0.0084(5)
C14 0.0411(7) 0.0213(6) 0.0425(8) 0.0020(5) -0.0087(6) 0.0008(5)
C15 0.0270(6) 0.0269(6) 0.0256(6) -0.0051(4) -0.0054(4) -0.0024(4)
C16 0.0188(4) 0.0150(4) 0.0210(5) -0.0001(3) -0.0015(4) -0.0039(3)
C17 0.0191(4) 0.0163(4) 0.0211(5) -0.0015(4) -0.0010(4) -0.0053(3)
C18 0.0203(5) 0.0220(5) 0.0277(6) -0.0030(4) -0.0002(4) -0.0022(4)
C19 0.0261(6) 0.0252(6) 0.0307(6) -0.0018(5) -0.0063(5) 0.0033(4)
C20 0.0326(6) 0.0244(5) 0.0238(6) 0.0032(4) -0.0043(5) 0.0007(5)
C21 0.0256(5) 0.0192(5) 0.0212(5) 0.0011(4) 0.0002(4) -0.0040(4)
C22 0.0249(5) 0.0210(5) 0.0207(5) -0.0011(4) 0.0002(4) -0.0063(4)
C23 0.0360(8) 0.0485(9) 0.0433(9) 0.0011(7) -0.0095(7) 0.0155(7)
C24 0.0340(6) 0.0265(6) 0.0243(6) 0.0006(4) 0.0039(5) -0.0096(5)
C25 0.0149(4) 0.0144(4) 0.0193(4) -0.0012(3) 0.0003(3) -0.0051(3)
C26 0.0158(4) 0.0184(4) 0.0217(5) -0.0008(4) -0.0007(4) -0.0060(3)
C27 0.0154(4) 0.0251(5) 0.0303(6) -0.0024(4) 0.0009(4) -0.0054(4)
C28 0.0198(5) 0.0249(5) 0.0281(6) -0.0045(4) 0.0050(4) -0.0037(4)
C29 0.0242(5) 0.0199(5) 0.0210(5) -0.0036(4) 0.0026(4) -0.0039(4)
C30 0.0190(4) 0.0151(4) 0.0189(5) -0.0014(3) 0.0003(4) -0.0045(3)
C31 0.0131(4) 0.0228(5) 0.0249(5) -0.0027(4) -0.0019(4) -0.0070(3)
C32 0.0163(4) 0.0247(5) 0.0256(5) -0.0023(4) -0.0023(4) -0.0078(4)
C33 0.0193(5) 0.0333(6) 0.0246(5) -0.0020(4) -0.0029(4) -0.0097(4)
C34 0.0184(5) 0.0359(6) 0.0297(6) -0.0088(5) -0.0037(4) -0.0095(4)
C35 0.0227(5) 0.0269(6) 0.0361(6) -0.0073(5) -0.0050(5) -0.0101(4)
C36 0.0193(5) 0.0234(5) 0.0299(6) -0.0021(4) -0.0041(4) -0.0090(4)
C37 0.0433(7) 0.0270(6) 0.0291(6) 0.0014(5) -0.0068(5) -0.0164(5)
C38 0.0466(8) 0.0536(9) 0.0356(8) -0.0136(7) -0.0091(6) -0.0229(7)
C39 0.0369(7) 0.0257(6) 0.0373(7) 0.0033(5) -0.0098(6) -0.0160(5)
C40 0.0207(5) 0.0179(4) 0.0174(4) -0.0025(3) -0.0005(4) -0.0071(4)
C41 0.0208(5) 0.0182(4) 0.0219(5) -0.0020(4) -0.0017(4) -0.0067(4)
C42 0.0234(5) 0.0231(5) 0.0274(6) -0.0013(4) -0.0056(4) -0.0054(4)
C43 0.0254(5) 0.0339(6) 0.0271(6) -0.0035(5) -0.0065(5) -0.0109(5)
C44 0.0326(6) 0.0301(6) 0.0275(6) -0.0067(5) -0.0053(5) -0.0163(5)
C45 0.0310(6) 0.0207(5) 0.0202(5) -0.0038(4) -0.0021(4) -0.0113(4)
C46 0.0296(6) 0.0179(5) 0.0355(6) 0.0000(4) -0.0085(5) -0.0092(4)
C47 0.0348(7) 0.0515(9) 0.0479(9) -0.0037(7) -0.0200(7) -0.0140(7)
C48 0.0549(9) 0.0204(5) 0.0292(6) -0.0039(5) -0.0108(6) -0.0132(5)
C49 0.0165(4) 0.0183(4) 0.0207(5) -0.0047(4) -0.0012(4) -0.0055(3)
C50 0.0129(4) 0.0170(4) 0.0177(4) -0.0013(3) -0.0015(3) -0.0031(3)
C51 0.0265(5) 0.0251(5) 0.0265(6) -0.0085(4) 0.0003(4) -0.0062(4)
C52 0.0297(6) 0.0267(6) 0.0297(6) -0.0048(5) -0.0008(5) -0.0060(5)
C53 0.0458(9) 0.0373(8) 0.0471(9) 0.0079(7) -0.0016(7) -0.0050(7)
C54 0.0707(13) 0.0435(10) 0.0873(16) -0.0244(10) -0.0189(11) -0.0194(9)
C55 0.0379(7) 0.0358(7) 0.0366(7) -0.0020(6) -0.0003(6) -0.0031(6)
C56 0.0197(5) 0.0321(6) 0.0245(5) 0.0031(4) -0.0067(4) -0.0039(4)
C57 0.0290(6) 0.0472(8) 0.0279(6) 0.0090(6) -0.0106(5) -0.0106(6)
C58 0.0441(9) 0.0751(13) 0.0452(10) -0.0092(9) -0.0147(8) 0.0046(9)
C59 0.0761(15) 0.0809(16) 0.0735(15) -0.0139(12) -0.0344(12) -0.0312(12)
C60 0.0434(10) 0.0918(16) 0.0422(10) 0.0170(10) -0.0148(8) 0.0023(10)
C61A 0.183(12) 0.081(5) 0.036(4) 0.019(3) -0.012(4) 0.009(6)
C62A 0.207(14) 0.044(3) 0.037(3) 0.001(2) -0.014(5) -0.008(6)
C63A 0.184(9) 0.072(6) 0.047(4) 0.017(3) -0.024(4) -0.042(5)
C64A 0.166(7) 0.068(5) 0.039(3) -0.016(3) -0.014(4) -0.014(5)
C65A 0.143(9) 0.097(6) 0.095(5) -0.028(5) -0.039(5) 0.011(5)
C66A 0.181(10) 0.115(7) 0.070(5) 0.002(5) -0.018(6) 0.020(7)
C61B 0.101(7) 0.105(10) 0.069(7) 0.056(6) -0.006(4) -0.018(6)
C62B 0.087(6) 0.058(5) 0.043(4) 0.009(3) 0.018(3) 0.006(4)
C63B 0.096(5) 0.052(4) 0.038(3) 0.000(2) -0.003(3) -0.011(3)
C64B 0.123(7) 0.052(4) 0.047(4) -0.005(3) 0.021(4) 0.012(4)
C65B 0.229(17) 0.063(6) 0.060(5) -0.017(4) -0.038(8) -0.042(8)
C66B 0.191(14) 0.098(9) 0.090(8) 0.025(6) -0.052(9) -0.085(10)

loop_
_atom_type_symbol
_atom_type_description
_atom_type_scat_dispersion_real
_atom_type_scat_dispersion_imag
_atom_type_scat_source
C C 0.0033 0.0016 'International Tables Vol C Tables 4.2.6.8 and 6.1.1.4'
H H 0.0000 0.0000 'International Tables Vol C Tables 4.2.6.8 and 6.1.1.4'
N N 0.0061 0.0033 'International Tables Vol C Tables 4.2.6.8 and 6.1.1.4'
Si Si 0.0817 0.0704 'International Tables Vol C Tables 4.2.6.8 and 6.1.1.4'
P P 0.1023 0.0942 'International Tables Vol C Tables 4.2.6.8 and 6.1.1.4'
S S 0.1246 0.1234 'International Tables Vol C Tables 4.2.6.8 and 6.1.1.4'

loop_
_geom_angle_atom_site_label_1
_geom_angle_atom_site_label_2
_geom_angle_atom_site_label_3
_geom_angle
C49 S1 C51 103.14(5)
C50 S2 C56 102.32(5)
N2 P1 N1 101.47(4)
N2 P1 P2 50.70(3)
N1 P1 P2 93.06(3)
N2 P2 C49 101.36(5)
N2 P2 P1 49.22(3)
C49 P2 P1 92.01(4)
C54 Si1 C53 108.93(10)
C54 Si1 C55 107.75(10)
C53 Si1 C55 111.70(8)
C54 Si1 C52 108.63(8)
C53 Si1 C52 108.88(7)
C55 Si1 C52 110.88(7)
C58 Si2 C59 110.98(12)
C58 Si2 C60 108.74(10)
C59 Si2 C60 109.28(12)
C58 Si2 C57 109.50(8)
C59 Si2 C57 106.84(9)
C60 Si2 C57 111.50(8)
C50 N1 C1 123.64(9)
C50 N1 P1 117.95(7)
C1 N1 P1 116.26(7)
C25 N2 P1 137.34(8)
C25 N2 P2 131.02(8)
P1 N2 P2 80.08(4)
C2 C1 C6 119.63(9)
C2 C1 N1 118.06(9)
C6 C1 N1 122.22(9)
C3 C2 C1 119.59(10)
C3 C2 C7 114.94(9)
C1 C2 C7 125.47(9)
C4 C3 C2 121.20(10)
C4 C3 H3 119.4
C2 C3 H3 119.4
C3 C4 C5 119.02(11)
C3 C4 H4 120.5
C5 C4 H4 120.5
C4 C5 C6 122.32(10)
C4 C5 H5 118.8
C6 C5 H5 118.8
C5 C6 C1 118.23(10)
C5 C6 C16 115.35(9)
C1 C6 C16 126.42(10)
C8 C7 C12 119.63(9)
C8 C7 C2 119.53(9)
C12 C7 C2 119.99(10)
C9 C8 C7 119.23(10)
C9 C8 C13 118.53(11)
C7 C8 C13 122.23(10)
C10 C9 C8 121.83(11)
C10 C9 H9 119.1
C8 C9 H9 119.1
C11 C10 C9 118.12(10)
C11 C10 C14 121.13(12)
C9 C10 C14 120.71(12)
C10 C11 C12 122.05(11)
C10 C11 H11 119.0
C12 C11 H11 119.0
C11 C12 C7 119.11(10)
C11 C12 C15 119.36(10)
C7 C12 C15 121.49(10)
C8 C13 H13A 109.5
C8 C13 H13B 109.5
H13A C13 H13B 109.5
C8 C13 H13C 109.5
H13A C13 H13C 109.5
H13B C13 H13C 109.5
C10 C14 H14A 109.5
C10 C14 H14B 109.5
H14A C14 H14B 109.5
C10 C14 H14C 109.5
H14A C14 H14C 109.5
H14B C14 H14C 109.5
C12 C15 H15A 109.5
C12 C15 H15B 109.5
H15A C15 H15B 109.5
C12 C15 H15C 109.5
H15A C15 H15C 109.5
H15B C15 H15C 109.5
C17 C16 C21 119.09(10)
C17 C16 C6 121.27(10)
C21 C16 C6 119.09(9)
C18 C17 C16 119.42(10)
C18 C17 C22 117.62(10)
C16 C17 C22 122.88(9)
C19 C18 C17 122.08(11)
C19 C18 H18 119.0
C17 C18 H18 119.0
C18 C19 C20 117.96(11)
C18 C19 C23 121.28(12)
C20 C19 C23 120.74(13)
C19 C20 C21 122.16(11)
C19 C20 H20 118.9
C21 C20 H20 118.9
C20 C21 C16 119.27(10)
C20 C21 C24 117.69(11)
C16 C21 C24 123.04(10)
C17 C22 H22A 109.5
C17 C22 H22B 109.5
H22A C22 H22B 109.5
C17 C22 H22C 109.5
H22A C22 H22C 109.5
H22B C22 H22C 109.5
C19 C23 H23A 109.5
C19 C23 H23B 109.5
H23A C23 H23B 109.5
C19 C23 H23C 109.5
H23A C23 H23C 109.5
H23B C23 H23C 109.5
C21 C24 H24A 109.5
C21 C24 H24B 109.5
H24A C24 H24B 109.5
C21 C24 H24C 109.5
H24A C24 H24C 109.5
H24B C24 H24C 109.5
N2 C25 C30 122.13(9)
N2 C25 C26 118.10(9)
C30 C25 C26 119.75(9)
C27 C26 C25 119.22(10)
C27 C26 C31 118.44(10)
C25 C26 C31 122.28(9)
C28 C27 C26 121.20(11)
C28 C27 H27 119.4
C26 C27 H27 119.4
C29 C28 C27 119.12(10)
C29 C28 H28 120.4
C27 C28 H28 120.4
C28 C29 C30 121.82(11)
C28 C29 H29 119.1
C30 C29 H29 119.1
C29 C30 C25 118.38(10)
C29 C30 C40 117.23(10)
C25 C30 C40 123.98(9)
C32 C31 C36 119.66(11)
C32 C31 C26 120.89(10)
C36 C31 C26 119.37(10)
C33 C32 C31 119.19(11)
C33 C32 C37 120.62(11)
C31 C32 C37 120.19(11)
C34 C33 C32 121.66(12)
C34 C33 H33 119.2
C32 C33 H33 119.2
C35 C34 C33 118.44(12)
C35 C34 C38 120.62(13)
C33 C34 C38 120.93(13)
C34 C35 C36 121.74(12)
C34 C35 H35 119.1
C36 C35 H35 119.1
C35 C36 C31 119.29(11)
C35 C36 C39 119.48(11)
C31 C36 C39 121.22(11)
C32 C37 H37A 109.5
C32 C37 H37B 109.5
H37A C37 H37B 109.5
C32 C37 H37C 109.5
H37A C37 H37C 109.5
H37B C37 H37C 109.5
C34 C38 H38A 109.5
C34 C38 H38B 109.5
H38A C38 H38B 109.5
C34 C38 H38C 109.5
H38A C38 H38C 109.5
H38B C38 H38C 109.5
C36 C39 H39A 109.5
C36 C39 H39B 109.5
H39A C39 H39B 109.5
C36 C39 H39C 109.5
H39A C39 H39C 109.5
H39B C39 H39C 109.5
C45 C40 C41 119.20(10)
C45 C40 C30 121.89(10)
C41 C40 C30 118.38(10)
C42 C41 C40 119.34(11)
C42 C41 C46 118.83(10)
C40 C41 C46 121.71(10)
C43 C42 C41 122.05(11)
C43 C42 H42 119.0
C41 C42 H42 119.0
C44 C43 C42 117.80(11)
C44 C43 C47 121.07(13)
C42 C43 C47 121.12(12)
C43 C44 C45 122.15(11)
C43 C44 H44 118.9
C45 C44 H44 118.9
C44 C45 C40 119.42(11)
C44 C45 C48 118.28(11)
C40 C45 C48 122.28(11)
C41 C46 H46A 109.5
C41 C46 H46B 109.5
H46A C46 H46B 109.5
C41 C46 H46C 109.5
H46A C46 H46C 109.5
H46B C46 H46C 109.5
C43 C47 H47A 109.5
C43 C47 H47B 109.5
H47A C47 H47B 109.5
C43 C47 H47C 109.5
H47A C47 H47C 109.5
H47B C47 H47C 109.5
C45 C48 H48A 109.5
C45 C48 H48B 109.5
H48A C48 H48B 109.5
C45 C48 H48C 109.5
H48A C48 H48C 109.5
H48B C48 H48C 109.5
C50 C49 S1 124.93(9)
C50 C49 P2 118.29(8)
S1 C49 P2 116.49(6)
C49 C50 N1 118.64(10)
C49 C50 S2 122.69(8)
N1 C50 S2 118.50(8)
C52 C51 S1 115.26(9)
C52 C51 H51A 108.5
S1 C51 H51A 108.5
C52 C51 H51B 108.5
S1 C51 H51B 108.5
H51A C51 H51B 107.5
C51 C52 Si1 113.46(9)
C51 C52 H52A 108.9
Si1 C52 H52A 108.9
C51 C52 H52B 108.9
Si1 C52 H52B 108.9
H52A C52 H52B 107.7
Si1 C53 H53A 109.5
Si1 C53 H53B 109.5
H53A C53 H53B 109.5
Si1 C53 H53C 109.5
H53A C53 H53C 109.5
H53B C53 H53C 109.5
Si1 C54 H54A 109.5
Si1 C54 H54B 109.5
H54A C54 H54B 109.5
Si1 C54 H54C 109.5
H54A C54 H54C 109.5
H54B C54 H54C 109.5
Si1 C55 H55A 109.5
Si1 C55 H55B 109.5
H55A C55 H55B 109.5
Si1 C55 H55C 109.5
H55A C55 H55C 109.5
H55B C55 H55C 109.5
C57 C56 S2 109.38(9)
C57 C56 H56A 109.8
S2 C56 H56A 109.8
C57 C56 H56B 109.8
S2 C56 H56B 109.8
H56A C56 H56B 108.2
C56 C57 Si2 112.36(10)
C56 C57 H57A 109.1
Si2 C57 H57A 109.1
C56 C57 H57B 109.1
Si2 C57 H57B 109.1
H57A C57 H57B 107.9
Si2 C58 H58A 109.5
Si2 C58 H58B 109.5
H58A C58 H58B 109.5
Si2 C58 H58C 109.5
H58A C58 H58C 109.5
H58B C58 H58C 109.5
Si2 C59 H59A 109.5
Si2 C59 H59B 109.5
H59A C59 H59B 109.5
Si2 C59 H59C 109.5
H59A C59 H59C 109.5
H59B C59 H59C 109.5
Si2 C60 H60A 109.5
Si2 C60 H60B 109.5
H60A C60 H60B 109.5
Si2 C60 H60C 109.5
H60A C60 H60C 109.5
H60B C60 H60C 109.5
C62A C61A C66A 120.0
C62A C61A H61A 120.0
C66A C61A H61A 120.0
C61A C62A C63A 120.0
C61A C62A H62A 120.0
C63A C62A H62A 120.0
C64A C63A C62A 120.0
C64A C63A H63A 120.0
C62A C63A H63A 120.0
C65A C64A C63A 120.0
C65A C64A H64A 120.0
C63A C64A H64A 120.0
C64A C65A C66A 120.0
C64A C65A H65A 120.0
C66A C65A H65A 120.0
C65A C66A C61A 120.0
C65A C66A H66A 120.0
C61A C66A H66A 120.0
C62B C61B C66B 120.0
C62B C61B H61B 120.0
C66B C61B H61B 120.0
C63B C62B C61B 120.0
C63B C62B H62B 120.0
C61B C62B H62B 120.0
C64B C63B C62B 120.0
C64B C63B H63B 120.0
C62B C63B H63B 120.0
C63B C64B C65B 120.0
C63B C64B H64B 120.0
C65B C64B H64B 120.0
C66B C65B C64B 120.0
C66B C65B H65B 120.0
C64B C65B H65B 120.0
C65B C66B C61B 120.0
C65B C66B H66B 120.0
C61B C66B H66B 120.0

loop_
_geom_bond_atom_site_label_1
_geom_bond_atom_site_label_2
_geom_bond_distance
S1 C49 1.7682(11)
S1 C51 1.8236(12)
S2 C50 1.7752(11)
S2 C56 1.8293(12)
P1 N2 1.7092(9)
P1 N1 1.7701(9)
P1 P2 2.2234(4)
P2 N2 1.7466(9)
P2 C49 1.7940(11)
Si1 C54 1.863(2)
Si1 C53 1.8639(17)
Si1 C55 1.8684(17)
Si1 C52 1.8751(13)
Si2 C58 1.8573(19)
Si2 C59 1.861(2)
Si2 C60 1.863(2)
Si2 C57 1.8777(14)
N1 C50 1.3949(14)
N1 C1 1.4492(14)
N2 C25 1.4118(13)
C1 C2 1.4124(14)
C1 C6 1.4165(14)
C2 C3 1.3985(16)
C2 C7 1.5005(14)
C3 C4 1.3811(16)
C3 H3 0.9500
C4 C5 1.3842(17)
C4 H4 0.9500
C5 C6 1.4006(16)
C5 H5 0.9500
C6 C16 1.4984(15)
C7 C8 1.4062(16)
C7 C12 1.4074(15)
C8 C9 1.3962(16)
C8 C13 1.5105(16)
C9 C10 1.3901(17)
C9 H9 0.9500
C10 C11 1.3878(18)
C10 C14 1.5117(17)
C11 C12 1.3951(15)
C11 H11 0.9500
C12 C15 1.5055(17)
C13 H13A 0.9800
C13 H13B 0.9800
C13 H13C 0.9800
C14 H14A 0.9800
C14 H14B 0.9800
C14 H14C 0.9800
C15 H15A 0.9800
C15 H15B 0.9800
C15 H15C 0.9800
C16 C17 1.4050(15)
C16 C21 1.4157(16)
C17 C18 1.3999(15)
C17 C22 1.5019(16)
C18 C19 1.3834(18)
C18 H18 0.9500
C19 C20 1.3914(18)
C19 C23 1.5070(18)
C20 C21 1.3920(16)
C20 H20 0.9500
C21 C24 1.5088(17)
C22 H22A 0.9800
C22 H22B 0.9800
C22 H22C 0.9800
C23 H23A 0.9800
C23 H23B 0.9800
C23 H23C 0.9800
C24 H24A 0.9800
C24 H24B 0.9800
C24 H24C 0.9800
C25 C30 1.4120(15)
C25 C26 1.4135(15)
C26 C27 1.3962(15)
C26 C31 1.4966(16)
C27 C28 1.3877(18)
C27 H27 0.9500
C28 C29 1.3835(18)
C28 H28 0.9500
C29 C30 1.4036(15)
C29 H29 0.9500
C30 C40 1.4965(15)
C31 C32 1.4038(16)
C31 C36 1.4064(16)
C32 C33 1.3953(17)
C32 C37 1.5049(18)
C33 C34 1.3916(19)
C33 H33 0.9500
C34 C35 1.3840(19)
C34 C38 1.5096(19)
C35 C36 1.3943(18)
C35 H35 0.9500
C36 C39 1.5070(18)
C37 H37A 0.9800
C37 H37B 0.9800
C37 H37C 0.9800
C38 H38A 0.9800
C38 H38B 0.9800
C38 H38C 0.9800
C39 H39A 0.9800
C39 H39B 0.9800
C39 H39C 0.9800
C40 C45 1.4052(16)
C40 C41 1.4121(15)
C41 C42 1.3960(16)
C41 C46 1.5099(17)
C42 C43 1.3914(18)
C42 H42 0.9500
C43 C44 1.3893(19)
C43 C47 1.5131(19)
C44 C45 1.3970(18)
C44 H44 0.9500
C45 C48 1.5077(17)
C46 H46A 0.9800
C46 H46B 0.9800
C46 H46C 0.9800
C47 H47A 0.9800
C47 H47B 0.9800
C47 H47C 0.9800
C48 H48A 0.9800
C48 H48B 0.9800
C48 H48C 0.9800
C49 C50 1.3737(15)
C51 C52 1.5250(19)
C51 H51A 0.9900
C51 H51B 0.9900
C52 H52A 0.9900
C52 H52B 0.9900
C53 H53A 0.9800
C53 H53B 0.9800
C53 H53C 0.9800
C54 H54A 0.9800
C54 H54B 0.9800
C54 H54C 0.9800
C55 H55A 0.9800
C55 H55B 0.9800
C55 H55C 0.9800
C56 C57 1.5264(18)
C56 H56A 0.9900
C56 H56B 0.9900
C57 H57A 0.9900
C57 H57B 0.9900
C58 H58A 0.9800
C58 H58B 0.9800
C58 H58C 0.9800
C59 H59A 0.9800
C59 H59B 0.9800
C59 H59C 0.9800
C60 H60A 0.9800
C60 H60B 0.9800
C60 H60C 0.9800
C61A C62A 1.3900
C61A C66A 1.3900
C61A H61A 0.9500
C62A C63A 1.3900
C62A H62A 0.9500
C63A C64A 1.3900
C63A H63A 0.9500
C64A C65A 1.3900
C64A H64A 0.9500
C65A C66A 1.3900
C65A H65A 0.9500
C66A H66A 0.9500
C61B C62B 1.3900
C61B C66B 1.3900
C61B H61B 0.9500
C62B C63B 1.3900
C62B H62B 0.9500
C63B C64B 1.3900
C63B H63B 0.9500
C64B C65B 1.3900
C64B H64B 0.9500
C65B C66B 1.3900
C65B H65B 0.9500
C66B H66B 0.9500

loop_
_geom_torsion_atom_site_label_1
_geom_torsion_atom_site_label_2
_geom_torsion_atom_site_label_3
_geom_torsion_atom_site_label_4
_geom_torsion
N1 P1 P2 N2 102.33(5)
N2 P1 P2 C49 -103.30(5)
N1 P1 P2 C49 -0.97(4)
N2 P1 N1 C50 50.30(8)
P2 P1 N1 C50 -0.18(7)
N2 P1 N1 C1 -145.74(7)
P2 P1 N1 C1 163.78(6)
N1 P1 N2 C25 132.98(11)
P2 P1 N2 C25 -142.51(13)
N1 P1 N2 P2 -84.51(4)
C49 P2 N2 C25 -130.38(10)
P1 P2 N2 C25 146.87(12)
C49 P2 N2 P1 82.76(5)
C50 N1 C1 C2 106.02(11)
P1 N1 C1 C2 -56.93(11)
C50 N1 C1 C6 -77.45(13)
P1 N1 C1 C6 119.59(9)
C6 C1 C2 C3 0.09(16)
N1 C1 C2 C3 176.71(10)
C6 C1 C2 C7 179.49(10)
N1 C1 C2 C7 -3.88(16)
C1 C2 C3 C4 0.46(18)
C7 C2 C3 C4 -179.01(11)
C2 C3 C4 C5 -1.10(19)
C3 C4 C5 C6 1.22(19)
C4 C5 C6 C1 -0.68(18)
C4 C5 C6 C16 179.19(11)
C2 C1 C6 C5 0.02(15)
N1 C1 C6 C5 -176.46(10)
C2 C1 C6 C16 -179.84(10)
N1 C1 C6 C16 3.68(16)
C3 C2 C7 C8 -70.48(13)
C1 C2 C7 C8 110.09(13)
C3 C2 C7 C12 98.96(12)
C1 C2 C7 C12 -80.47(14)
C12 C7 C8 C9 0.86(16)
C2 C7 C8 C9 170.34(10)
C12 C7 C8 C13 -177.58(11)
C2 C7 C8 C13 -8.09(16)
C7 C8 C9 C10 -2.03(18)
C13 C8 C9 C10 176.47(11)
C8 C9 C10 C11 2.44(18)
C8 C9 C10 C14 -175.33(12)
C9 C10 C11 C12 -1.74(19)
C14 C10 C11 C12 176.03(13)
C10 C11 C12 C7 0.64(18)
C10 C11 C12 C15 -176.85(12)
C8 C7 C12 C11 -0.19(16)
C2 C7 C12 C11 -169.62(10)
C8 C7 C12 C15 177.25(11)
C2 C7 C12 C15 7.82(16)
C5 C6 C16 C17 112.04(12)
C1 C6 C16 C17 -68.10(15)
C5 C6 C16 C21 -59.43(14)
C1 C6 C16 C21 120.44(12)
C21 C16 C17 C18 -1.80(17)
C6 C16 C17 C18 -173.26(11)
C21 C16 C17 C22 175.03(11)
C6 C16 C17 C22 3.56(17)
C16 C17 C18 C19 1.08(19)
C22 C17 C18 C19 -175.90(12)
C17 C18 C19 C20 -0.2(2)
C17 C18 C19 C23 178.33(15)
C18 C19 C20 C21 0.1(2)
C23 C19 C20 C21 -178.44(15)
C19 C20 C21 C16 -0.9(2)
C19 C20 C21 C24 179.33(13)
C17 C16 C21 C20 1.70(18)
C6 C16 C21 C20 173.35(12)
C17 C16 C21 C24 -178.51(12)
C6 C16 C21 C24 -6.86(18)
P1 N2 C25 C30 9.21(17)
P2 N2 C25 C30 -118.18(11)
P1 N2 C25 C26 -171.95(9)
P2 N2 C25 C26 60.67(14)
N2 C25 C26 C27 174.37(10)
C30 C25 C26 C27 -6.76(16)
N2 C25 C26 C31 -8.42(15)
C30 C25 C26 C31 170.45(10)
C25 C26 C27 C28 0.87(17)
C31 C26 C27 C28 -176.45(11)
C26 C27 C28 C29 3.91(18)
C27 C28 C29 C30 -2.83(18)
C28 C29 C30 C25 -2.99(17)
C28 C29 C30 C40 169.93(11)
N2 C25 C30 C29 -173.42(10)
C26 C25 C30 C29 7.75(15)
N2 C25 C30 C40 14.18(16)
C26 C25 C30 C40 -164.65(10)
C27 C26 C31 C32 -93.64(13)
C25 C26 C31 C32 89.13(13)
C27 C26 C31 C36 83.03(13)
C25 C26 C31 C36 -94.20(13)
C36 C31 C32 C33 1.16(16)
C26 C31 C32 C33 177.83(10)
C36 C31 C32 C37 -178.92(11)
C26 C31 C32 C37 -2.26(16)
C31 C32 C33 C34 -0.43(17)
C37 C32 C33 C34 179.65(11)
C32 C33 C34 C35 -0.52(17)
C32 C33 C34 C38 178.39(12)
C33 C34 C35 C36 0.75(18)
C38 C34 C35 C36 -178.16(12)
C34 C35 C36 C31 -0.02(18)
C34 C35 C36 C39 179.95(11)
C32 C31 C36 C35 -0.94(16)
C26 C31 C36 C35 -177.66(10)
C32 C31 C36 C39 179.08(11)
C26 C31 C36 C39 2.37(16)
C29 C30 C40 C45 68.39(14)
C25 C30 C40 C45 -119.13(12)
C29 C30 C40 C41 -103.23(12)
C25 C30 C40 C41 69.25(14)
C45 C40 C41 C42 2.05(16)
C30 C40 C41 C42 173.89(10)
C45 C40 C41 C46 -173.94(11)
C30 C40 C41 C46 -2.09(16)
C40 C41 C42 C43 -1.92(18)
C46 C41 C42 C43 174.18(12)
C41 C42 C43 C44 0.76(19)
C41 C42 C43 C47 -178.02(13)
C42 C43 C44 C45 0.26(19)
C47 C43 C44 C45 179.04(13)
C43 C44 C45 C40 -0.09(19)
C43 C44 C45 C48 -178.56(12)
C41 C40 C45 C44 -1.08(17)
C30 C40 C45 C44 -172.62(11)
C41 C40 C45 C48 177.34(11)
C30 C40 C45 C48 5.79(17)
C51 S1 C49 C50 -81.45(10)
C51 S1 C49 P2 92.24(7)
N2 P2 C49 C50 -46.57(9)
P1 P2 C49 C50 2.17(8)
N2 P2 C49 S1 139.31(6)
P1 P2 C49 S1 -171.95(5)
S1 C49 C50 N1 170.76(7)
P2 C49 C50 N1 -2.82(13)
S1 C49 C50 S2 -4.39(13)
P2 C49 C50 S2 -177.97(5)
C1 N1 C50 C49 -160.90(9)
P1 N1 C50 C49 1.79(12)
C1 N1 C50 S2 14.46(12)
P1 N1 C50 S2 177.15(5)
C56 S2 C50 C49 -65.45(10)
C56 S2 C50 N1 119.39(8)
C49 S1 C51 C52 -60.64(11)
S1 C51 C52 Si1 -161.52(7)
C54 Si1 C52 C51 64.46(14)
C53 Si1 C52 C51 -177.05(11)
C55 Si1 C52 C51 -53.78(12)
C50 S2 C56 C57 174.06(10)
S2 C56 C57 Si2 -167.33(8)
C58 Si2 C57 C56 -49.57(15)
C59 Si2 C57 C56 70.71(14)
C60 Si2 C57 C56 -169.95(13)
C66A C61A C62A C63A 0.0
C61A C62A C63A C64A 0.0
C62A C63A C64A C65A 0.0
C63A C64A C65A C66A 0.0
C64A C65A C66A C61A 0.0
C62A C61A C66A C65A 0.0
C66B C61B C62B C63B 0.0
C61B C62B C63B C64B 0.0
C62B C63B C64B C65B 0.0
C63B C64B C65B C66B 0.0
C64B C65B C66B C61B 0.0
C62B C61B C66B C65B 0.0
